data_4320447
loop_
_publ_author_name
'Margaret E. Welk'
'Alexander J. Norquist'
'Charlotte L. Stern'
'Kenneth R. Poeppelmeier'

_publ_section_title
;
 The Ordered [WO2F4]2- Anion
;
_journal_name_full 'Inorganic Chemistry'
_journal_page_first 5479
_journal_page_last 5480
_journal_paper_doi 10.1021/ic015554x
_journal_volume 40
_journal_year 2001
_chemical_formula_sum 'C32 H36 Cu F8 N6 O6 W2'
_chemical_formula_weight 1183.91
_space_group_IT_number 15
_symmetry_cell_setting monoclinic
_symmetry_Int_Tables_number 15
_symmetry_space_group_name_Hall '-C 2yc'
_symmetry_space_group_name_H-M 'C 1 2/c 1'
_cell_angle_alpha 90.00(1)
_cell_angle_beta 92.57(2)
_cell_angle_gamma 90.00(1)
_cell_formula_units_Z 4
_cell_length_a 10.900(3)
_cell_length_b 16.099(2)
_cell_length_c 21.424(3)
_cell_measurement_reflns_used 0
_cell_measurement_temperature 296.2
_cell_measurement_theta_max 0.0
_cell_measurement_theta_min 0.0
_cell_volume 3755.7(13)
_computing_cell_refinement 'MSC/AFC Diffractometer Control'
_computing_data_collection 'MSC/AFC Diffractometer Control'
_computing_data_reduction 'teXsan for Windows (MSC, 1997)'
_computing_publication_material 'teXsan for Windows (MSC, 1997)'
_computing_structure_refinement 'teXsan for Windows (MSC, 1997)'
_computing_structure_solution
;
SHELX97 (Sheldrick, 1997)
;
_diffrn_ambient_temperature 296.2
_diffrn_measurement_device 'Rigaku CCD'
_diffrn_measurement_method \w-2\q
_diffrn_orient_matrix_UB_11 0.00000
_diffrn_orient_matrix_UB_12 0.00000
_diffrn_orient_matrix_UB_13 0.00000
_diffrn_orient_matrix_UB_21 0.00000
_diffrn_orient_matrix_UB_22 0.00000
_diffrn_orient_matrix_UB_23 0.00000
_diffrn_orient_matrix_UB_31 0.00000
_diffrn_orient_matrix_UB_32 0.00000
_diffrn_orient_matrix_UB_33 0.00000
_diffrn_radiation_detector 'scintillation counter'
_diffrn_radiation_monochromator graphite
_diffrn_radiation_source 'Rigaku rotating anode'
_diffrn_radiation_type 'Mo K\a'
_diffrn_radiation_wavelength 0.7107
_diffrn_reflns_av_R_equivalents 0.03310
_diffrn_reflns_av_sigmaI/netI 0.036
_diffrn_reflns_limit_h_max 14
_diffrn_reflns_limit_h_min -14
_diffrn_reflns_limit_k_max 21
_diffrn_reflns_limit_k_min -21
_diffrn_reflns_limit_l_max 27
_diffrn_reflns_limit_l_min -28
_diffrn_reflns_number 17352
_diffrn_reflns_reduction_process 'Lp corrections applied'
_diffrn_reflns_theta_max 28.26
_diffrn_reflns_theta_min 0.95
_diffrn_standards_decay_% 0.00
_diffrn_standards_interval_count 0
_diffrn_standards_number 0
_exptl_absorpt_coefficient_mu 67.70
_exptl_absorpt_correction_type none
_exptl_crystal_colour blue
_exptl_crystal_density_diffrn 2.094
_exptl_crystal_density_meas ?
_exptl_crystal_description block
_exptl_crystal_F_000 2268.00
_exptl_crystal_size_max 0.24
_exptl_crystal_size_mid 0.16
_exptl_crystal_size_min 0.15
_refine_diff_density_max 1.63
_refine_diff_density_min -1.34
_refine_ls_extinction_method none
_refine_ls_goodness_of_fit_all 1.328
_refine_ls_goodness_of_fit_ref 1.330
_refine_ls_hydrogen_treatment refall
_refine_ls_matrix_type full
_refine_ls_number_constraints 0
_refine_ls_number_parameters 324
_refine_ls_number_reflns 3735
_refine_ls_number_restraints 0
_refine_ls_R_factor_all 0.0201
_refine_ls_R_factor_gt 0.0200
_refine_ls_shift/su_max 2.0900
_refine_ls_shift/su_mean 0.0072
_refine_ls_structure_factor_coef F
_refine_ls_weighting_details 'w = 1/[\s^2^(Fo)]'
_refine_ls_weighting_scheme sigma
_refine_ls_wR_factor_all 0.0200
_refine_ls_wR_factor_ref 0.0200
_reflns_number_gt 3735
_reflns_number_total 4655
_reflns_threshold_expression I>3.00\s(I)
_cod_data_source_file ic015554x_s.cif
_cod_data_source_block '_s11j.cif'
_cod_depositor_comments
;
The following automatic conversions were performed:

'_exptl_crystal_density_meas' value 'not measured' was changed to '?'
- the value is perceived as not measured.

Automatic conversion script
Id: cif_fix_values 3008 2015-01-20 13:52:24Z robertas 
;
_cod_original_cell_volume 3756(1)
_cod_original_sg_symbol_H-M 'C 2/c '
_cod_original_formula_sum 'C32 H36 Cu F8 N6 O6 W2 '
_cod_database_code 4320447

loop_
_symmetry_equiv_pos_as_xyz
'   +x,   +y,   +z'
'   -x,   +y,1/2-z'
'   -x,   -y,   -z'
'   +x,   -y,1/2+z'
'1/2+x,1/2+y,   +z'
1/2-x,1/2+y,1/2-z
'1/2-x,1/2-y,   -z'
1/2+x,1/2-y,1/2+z

loop_
_atom_site_label
_atom_site_fract_x
_atom_site_fract_y
_atom_site_fract_z
_atom_site_U_iso_or_equiv
_atom_site_occupancy
_atom_site_refinement_flags
_atom_site_adp_type
_atom_site_calc_flag
_atom_site_calc_attached_atom
W(1) 0.75709(1) 0.072612(7) 0.389840(5) 0.01971(3) 1.000 . Uani d ?
Cu(2) 1.0000 0.06448(3) 0.2500 0.0156(1) 0.500 S Uani d ?
F(1) 0.6670(2) -0.0310(1) 0.35497(8) 0.0278(5) 1.000 . Uani d ?
F(2) 0.6362(1) 0.1282(1) 0.33793(7) 0.0249(4) 1.000 . Uani d ?
F(3) 0.8400(2) -0.0067(1) 0.44235(8) 0.0342(5) 1.000 . Uani d ?
F(4) 0.6199(2) 0.0616(1) 0.45025(8) 0.0292(5) 1.000 . Uani d ?
O(1) 0.8620(2) 0.0636(1) 0.32941(8) 0.0178(5) 1.000 . Uani d ?
O(2) 0.8117(2) 0.1602(1) 0.42712(9) 0.0308(6) 1.000 . Uani d ?
O(3) 0.7239(2) -0.1801(2) 0.3801(1) 0.0337(7) 1.000 . Uani d ?
N(1) 1.0000 -0.0630(2) 0.2500 0.0182(8) 0.500 S Uani d ?
N(2) 0.8580(2) 0.0579(1) 0.1851(1) 0.0171(6) 1.000 . Uani d ?
N(3) 1.0000 0.1917(2) 0.2500 0.0194(8) 0.500 S Uani d ?
N(4) 0.5107(2) -0.1848(2) 0.5042(1) 0.0223(6) 1.000 . Uani d ?
C(1) 0.8988(3) -0.1064(2) 0.2624(1) 0.0222(8) 1.000 . Uani d ?
C(2) 0.8953(3) -0.1920(2) 0.2625(1) 0.0262(8) 1.000 . Uani d ?
C(3) 1.0000 -0.2347(3) 0.2500 0.028(1) 0.500 S Uani d ?
C(4) 0.8722(3) 0.0170(2) 0.1309(1) 0.0201(7) 1.000 . Uani d ?
C(5) 0.7745(3) -0.0009(2) 0.0896(1) 0.0236(8) 1.000 . Uani d ?
C(6) 0.6585(3) 0.0234(2) 0.1042(1) 0.0287(8) 1.000 . Uani d ?
C(7) 0.6429(3) 0.0661(2) 0.1591(1) 0.0279(8) 1.000 . Uani d ?
C(8) 0.7443(3) 0.0827(2) 0.1980(1) 0.0219(7) 1.000 . Uani d ?
C(9) 1.0416(3) 0.2354(2) 0.2016(1) 0.0264(8) 1.000 . Uani d ?
C(10) 1.0445(3) 0.3212(2) 0.2007(2) 0.0347(9) 1.000 . Uani d ?
C(11) 1.0000 0.3653(3) 0.2500 0.038(1) 0.500 S Uani d ?
C(12) 0.5100(3) -0.2647(2) 0.5207(1) 0.0233(8) 1.000 . Uani d ?
C(13) 0.5839(3) -0.3184(2) 0.4883(1) 0.0252(8) 1.000 . Uani d ?
C(14) 0.6539(3) -0.2892(2) 0.4416(1) 0.0245(8) 1.000 . Uani d ?
C(15) 0.6525(3) -0.2053(2) 0.4257(1) 0.0240(8) 1.000 . Uani d ?
C(16) 0.5796(3) -0.1532(2) 0.4586(1) 0.0234(8) 1.000 . Uani d ?
C(17) 0.4300(4) -0.2912(2) 0.5719(2) 0.034(1) 1.000 . Uani d ?
H(1) 0.836(2) -0.079(2) 0.269(1) 0.014(7) 1.000 . Uiso d ?
H(2) 0.822(3) -0.216(2) 0.271(1) 0.030(8) 1.000 . Uiso d ?
H(3) 1.0000 -0.288(3) 0.2500 0.04(1) 0.500 S Uiso d ?
H(4) 0.951(2) -0.001(2) 0.124(1) 0.019(7) 1.000 . Uiso d ?
H(5) 0.790(3) -0.029(2) 0.053(1) 0.023(8) 1.000 . Uiso d ?
H(6) 0.591(3) 0.012(2) 0.078(1) 0.023(8) 1.000 . Uiso d ?
H(7) 0.569(3) 0.084(2) 0.169(1) 0.030(8) 1.000 . Uiso d ?
H(8) 0.741(3) 0.109(2) 0.233(1) 0.035(9) 1.000 . Uiso d ?
H(9) 1.072(3) 0.203(2) 0.168(1) 0.030(8) 1.000 . Uiso d ?
H(10) 1.077(3) 0.351(2) 0.165(2) 0.05(1) 1.000 . Uiso d ?
H(11) 1.0000 0.419(3) 0.2500 0.04(1) 0.500 S Uiso d ?
H(12) 0.591(3) -0.370(2) 0.498(1) 0.028(8) 1.000 . Uiso d ?
H(13) 0.703(3) -0.323(2) 0.422(1) 0.025(8) 1.000 . Uiso d ?
H(14) 0.712(4) -0.139(2) 0.372(2) 0.04(1) 1.000 . Uiso d ?
H(15) 0.572(3) -0.104(2) 0.451(1) 0.024(8) 1.000 . Uiso d ?
H(16) 0.464(3) -0.150(2) 0.524(1) 0.019(8) 1.000 . Uiso d ?
H(17) 0.423(3) -0.247(2) 0.603(2) 0.05(1) 1.000 . Uiso d ?
H(18) 0.465(3) -0.338(3) 0.593(2) 0.06(1) 1.000 . Uiso d ?
H(19) 0.354(3) -0.301(2) 0.558(2) 0.06(1) 1.000 . Uiso d ?

loop_
_atom_site_aniso_label
_atom_site_aniso_U_11
_atom_site_aniso_U_22
_atom_site_aniso_U_33
_atom_site_aniso_U_12
_atom_site_aniso_U_13
_atom_site_aniso_U_23
W(1) 0.01860(6) 0.02104(7) 0.01935(6) 0.00146(5) -0.00084(4) 0.00041(5)
Cu(2) 0.0152(2) 0.0152(2) 0.0163(2) 0.0000 -0.0017(2) 0.0000
F(1) 0.030(1) 0.0225(9) 0.0310(9) -0.0050(8) 0.0054(8) -0.0038(8)
F(2) 0.0210(8) 0.0266(9) 0.0268(9) 0.0054(7) -0.0022(7) 0.0041(7)
F(3) 0.034(1) 0.044(1) 0.0247(9) 0.0165(9) 0.0021(8) 0.0107(8)
F(4) 0.0283(9) 0.034(1) 0.0264(9) 0.0041(8) 0.0105(7) 0.0002(8)
O(1) 0.0170(9) 0.020(1) 0.0169(9) 0.0020(8) 0.0046(7) 0.0006(8)
O(2) 0.027(1) 0.035(1) 0.030(1) -0.003(1) 0.0001(9) -0.010(1)
O(3) 0.037(1) 0.028(1) 0.037(1) -0.003(1) 0.016(1) 0.001(1)
N(1) 0.020(2) 0.017(2) 0.017(2) 0.0000 -0.002(1) 0.0000
N(2) 0.018(1) 0.016(1) 0.018(1) -0.0005(9) -0.0013(9) 0.0022(9)
N(3) 0.017(2) 0.019(2) 0.022(2) 0.0000 -0.004(1) 0.0000
N(4) 0.025(1) 0.019(1) 0.023(1) 0.003(1) 0.003(1) -0.002(1)
C(1) 0.019(1) 0.022(2) 0.025(1) 0.001(1) 0.005(1) -0.002(1)
C(2) 0.028(2) 0.024(2) 0.027(2) -0.009(1) 0.004(1) -0.001(1)
C(3) 0.034(3) 0.027(3) 0.022(2) 0.0000 -0.004(2) 0.0000
C(4) 0.021(1) 0.019(1) 0.021(1) 0.000(1) 0.003(1) 0.002(1)
C(5) 0.032(2) 0.019(2) 0.019(1) -0.002(1) -0.005(1) -0.001(1)
C(6) 0.026(2) 0.026(2) 0.033(2) -0.007(1) -0.012(1) 0.006(1)
C(7) 0.016(1) 0.034(2) 0.034(2) 0.003(1) 0.000(1) 0.006(1)
C(8) 0.021(1) 0.024(2) 0.021(1) 0.005(1) 0.002(1) 0.002(1)
C(9) 0.031(2) 0.023(2) 0.025(2) 0.003(1) 0.002(1) 0.003(1)
C(10) 0.046(2) 0.025(2) 0.033(2) -0.003(2) -0.003(2) 0.010(1)
C(11) 0.054(3) 0.017(2) 0.042(3) 0.0000 -0.014(2) 0.0000
C(12) 0.029(2) 0.019(2) 0.022(1) -0.003(1) -0.002(1) 0.001(1)
C(13) 0.032(2) 0.016(2) 0.028(2) 0.000(1) -0.003(1) -0.001(1)
C(14) 0.023(1) 0.021(2) 0.029(2) 0.004(1) 0.000(1) -0.005(1)
C(15) 0.023(1) 0.024(2) 0.025(1) 0.000(1) 0.001(1) -0.001(1)
C(16) 0.028(2) 0.016(1) 0.026(2) 0.001(1) 0.001(1) 0.002(1)
C(17) 0.045(2) 0.026(2) 0.032(2) -0.002(2) 0.009(2) 0.005(2)

loop_
_atom_type_symbol
_atom_type_oxidation_number
_atom_type_number_in_cell
_atom_type_scat_dispersion_real
_atom_type_scat_dispersion_imag
_atom_type_scat_source
C 0 128 0.002 0.002
;International Tables for Crystallography
(1992, Vol. C, Table 6.1.1.2)
;
H 0 144 0.000 0.000
;International Tables for Crystallography
(1992, Vol. C, Table 6.1.1.2)
;
N 0 24 0.004 0.003
;International Tables for Crystallography
(1992, Vol. C, Table 6.1.1.2)
;
O 0 24 0.008 0.006
;International Tables for Crystallography
(1992, Vol. C, Table 6.1.1.2)
;
F 0 32 0.014 0.010
;International Tables for Crystallography
(1992, Vol. C, Table 6.1.1.2)
;
Cu 0 4 0.263 1.266
;International Tables for Crystallography
(1992, Vol. C, Tables 4.2.6.8 and 6.1.1.1)
;
W 0 8 -1.421 6.872
;International Tables for Crystallography
(1992, Vol. C, Table 6.1.1.2)
;
